data_7034070
loop_
_publ_author_name
'Spinney, Heather A.'
'Clough, Christopher R.'
'Cummins, Christopher C.'

_publ_section_title
;
 The titanium tris-anilide cation [Ti(N[(t)Bu]Ar)3](+) stabilized as its
 perfluoro-tetra-phenylborate salt: structural characterization and
 synthesis in connection with redox activity of 4,4'-bipyridine dititanium
 complexes.
;
_journal_issue 15
_journal_name_full 'Dalton transactions (Cambridge, England : 2003)'
_journal_page_first 6784
_journal_page_last 6796
_journal_paper_doi 10.1039/c5dt00105f
_journal_volume 44
_journal_year 2015
_chemical_formula_sum 'C136 H120 B2 F42 N8 Ti2'
_chemical_formula_weight 2781.82
_chemical_name_common {[(Ar[t-Bu]N)3Ti]2(4,4'-bpy)}{B(C6F5)4}2
_chemical_name_systematic
;
?
;
_space_group_IT_number 2
_symmetry_cell_setting triclinic
_symmetry_space_group_name_Hall '-P 1'
_symmetry_space_group_name_H-M 'P -1'
_atom_sites_solution_hydrogens geom
_atom_sites_solution_primary direct
_atom_sites_solution_secondary difmap
_audit_creation_method SHELXL-97
_audit_update_record
;
2012-07-24 deposited with the CCDC.
2015-02-16 downloaded from the CCDC.
;
_cell_angle_alpha 82.097(2)
_cell_angle_beta 80.086(2)
_cell_angle_gamma 83.947(2)
_cell_formula_units_Z 2
_cell_length_a 12.9999(16)
_cell_length_b 14.4638(18)
_cell_length_c 35.939(5)
_cell_measurement_reflns_used 9997
_cell_measurement_temperature 100(2)
_cell_measurement_theta_max 24.68
_cell_measurement_theta_min 2.24
_cell_volume 6570.2(15)
_computing_cell_refinement 'Bruker SAINT'
_computing_data_collection 'Bruker APEX2'
_computing_data_reduction 'Bruker SAINT'
_computing_molecular_graphics 'Bruker SHELXTL'
_computing_publication_material 'Bruker SHELXTL'
_computing_structure_refinement 'SHELXL-97 (Sheldrick, 2008)'
_computing_structure_solution 'SHELXS-97 (Sheldrick, 2008)'
_diffrn_ambient_temperature 100(2)
_diffrn_measured_fraction_theta_full 1.000
_diffrn_measured_fraction_theta_max 1.000
_diffrn_measurement_device_type 'Bruker APEX-II CCD'
_diffrn_measurement_method '\f and \w scans'
_diffrn_radiation_monochromator graphite
_diffrn_radiation_source 'fine-focus sealed tube'
_diffrn_radiation_type MoK\a
_diffrn_radiation_wavelength 0.71073
_diffrn_reflns_av_R_equivalents 0.0805
_diffrn_reflns_av_sigmaI/netI 0.0560
_diffrn_reflns_limit_h_max 14
_diffrn_reflns_limit_h_min -14
_diffrn_reflns_limit_k_max 16
_diffrn_reflns_limit_k_min -16
_diffrn_reflns_limit_l_max 41
_diffrn_reflns_limit_l_min -41
_diffrn_reflns_number 137441
_diffrn_reflns_theta_full 24.11
_diffrn_reflns_theta_max 24.11
_diffrn_reflns_theta_min 0.58
_exptl_absorpt_coefficient_mu 0.234
_exptl_absorpt_correction_T_max 0.9861
_exptl_absorpt_correction_T_min 0.9040
_exptl_absorpt_correction_type empirical
_exptl_absorpt_process_details SADABS
_exptl_crystal_colour orange
_exptl_crystal_density_diffrn 1.406
_exptl_crystal_density_method 'not measured'
_exptl_crystal_description shard
_exptl_crystal_F_000 2848
_exptl_crystal_size_max 0.44
_exptl_crystal_size_mid 0.15
_exptl_crystal_size_min 0.06
_platon_squeeze_details
;The unit cell contains one ortho-difluorobenzene molecule residing
atop the inversion center which has been treated as a diffuse
contribution to the overall scattering without specific atom positions
by SQUEEZE/PLATON.
;
_refine_diff_density_max 0.284
_refine_diff_density_min -0.333
_refine_diff_density_rms 0.050
_refine_ls_extinction_method none
_refine_ls_goodness_of_fit_ref 1.041
_refine_ls_hydrogen_treatment riding
_refine_ls_matrix_type full
_refine_ls_number_parameters 1727
_refine_ls_number_reflns 20905
_refine_ls_number_restraints 0
_refine_ls_restrained_S_all 1.041
_refine_ls_R_factor_all 0.0727
_refine_ls_R_factor_gt 0.0457
_refine_ls_shift/su_max 0.002
_refine_ls_shift/su_mean 0.000
_refine_ls_structure_factor_coef Fsqd
_refine_ls_weighting_details 'calc w=1/[\s^2^(Fo^2^)+(0.0401P)^2^+2.5163P] where P=(Fo^2^+2Fc^2^)/3'
_refine_ls_weighting_scheme calc
_refine_ls_wR_factor_gt 0.0947
_refine_ls_wR_factor_ref 0.1034
_reflns_number_gt 15024
_reflns_number_total 20905
_reflns_threshold_expression >2sigma(I)
_cod_data_source_file c5dt00105f2.cif
_cod_data_source_block 10151p
_cod_depositor_comments
;
The following automatic conversions were performed:

'_symmetry_cell_setting' value 'Triclinic' changed to 'triclinic'
according to
/usr/data/users/saulius/crontab/automatic-downloads/rss-feeds/RSC/lib/dictionaries/cif_core.dic
dictionary named 'cif_core.dic' version 2.4.2 from 2011-04-26.

'_exptl_absorpt_correction_type' value 'Empirical' changed to
'empirical' according to
/usr/data/users/saulius/crontab/automatic-downloads/rss-feeds/RSC/lib/dictionaries/cif_core.dic
dictionary named 'cif_core.dic' version 2.4.2 from 2011-04-26.

Automatic conversion script
Id: cif_fix_values 3008 2015-01-20 13:52:24Z robertas 

 Adding full bibliography for 7034069--7034073.cif.
;
_cod_original_cell_volume 6570.2(14)
_cod_original_sg_symbol_H-M P-1
_cod_database_code 7034070

loop_
_symmetry_equiv_pos_as_xyz
'x, y, z'
'-x, -y, -z'

loop_
_atom_site_label
_atom_site_type_symbol
_atom_site_fract_x
_atom_site_fract_y
_atom_site_fract_z
_atom_site_U_iso_or_equiv
_atom_site_adp_type
_atom_site_occupancy
_atom_site_symmetry_multiplicity
_atom_site_calc_flag
_atom_site_refinement_flags
Ti1 Ti 1.14600(4) 1.80240(3) 0.126336(14) 0.01829(12) Uani 1 1 d .
Ti2 Ti 1.05776(4) 1.22156(3) 0.380008(14) 0.01942(12) Uani 1 1 d .
N1 N 1.13145(16) 1.75861(15) 0.08011(6) 0.0195(5) Uani 1 1 d .
N2 N 1.05792(16) 1.91437(15) 0.13334(6) 0.0209(5) Uani 1 1 d .
N3 N 1.29033(16) 1.82210(14) 0.12963(6) 0.0199(5) Uani 1 1 d .
N4 N 1.07096(17) 1.23499(16) 0.43099(6) 0.0261(6) Uani 1 1 d .
N5 N 1.14322(16) 1.11618(15) 0.36197(6) 0.0207(5) Uani 1 1 d .
N6 N 0.91425(16) 1.20732(15) 0.37564(6) 0.0208(5) Uani 1 1 d .
N7 N 1.12452(17) 1.69534(15) 0.17651(6) 0.0214(5) Uani 1 1 d .
N8 N 1.07406(16) 1.34441(15) 0.33595(6) 0.0202(5) Uani 1 1 d .
C11 C 1.0477(2) 1.69899(18) 0.09730(7) 0.0197(6) Uani 1 1 d .
C12 C 1.0710(2) 1.60392(19) 0.10976(8) 0.0224(6) Uani 1 1 d .
H12 H 1.1417 1.5777 0.1061 0.027 Uiso 1 1 calc R
C13 C 0.9916(2) 1.54753(19) 0.12748(8) 0.0213(6) Uani 1 1 d .
C131 C 1.0172(2) 1.44558(19) 0.14207(9) 0.0290(7) Uani 1 1 d .
H13A H 1.0777 1.4196 0.1253 0.043 Uiso 1 1 calc R
H13B H 0.9567 1.4102 0.1425 0.043 Uiso 1 1 calc R
H13C H 1.0337 1.4412 0.1679 0.043 Uiso 1 1 calc R
C14 C 0.8886(2) 1.58767(19) 0.13261(8) 0.0239(7) Uani 1 1 d .
H14 H 0.8344 1.5498 0.1452 0.029 Uiso 1 1 calc R
C15 C 0.8622(2) 1.68128(19) 0.12001(8) 0.0220(6) Uani 1 1 d .
C151 C 0.7490(2) 1.7212(2) 0.12405(9) 0.0311(7) Uani 1 1 d .
H15A H 0.7169 1.7045 0.1034 0.047 Uiso 1 1 calc R
H15B H 0.7459 1.7895 0.1227 0.047 Uiso 1 1 calc R
H15C H 0.7110 1.6954 0.1486 0.047 Uiso 1 1 calc R
C16 C 0.9433(2) 1.73608(19) 0.10258(8) 0.0207(6) Uani 1 1 d .
H16 H 0.9272 1.8003 0.0941 0.025 Uiso 1 1 calc R
C17 C 1.1569(2) 1.76468(19) 0.03708(8) 0.0244(7) Uani 1 1 d .
C171 C 1.2467(2) 1.8281(2) 0.02385(8) 0.0294(7) Uani 1 1 d .
H17A H 1.2247 1.8905 0.0316 0.044 Uiso 1 1 calc R
H17B H 1.2649 1.8332 -0.0039 0.044 Uiso 1 1 calc R
H17C H 1.3079 1.8012 0.0354 0.044 Uiso 1 1 calc R
C172 C 1.0616(2) 1.8056(2) 0.01899(8) 0.0321(7) Uani 1 1 d .
H17D H 1.0396 1.8683 0.0264 0.048 Uiso 1 1 calc R
H17E H 1.0042 1.7651 0.0277 0.048 Uiso 1 1 calc R
H17F H 1.0799 1.8098 -0.0088 0.048 Uiso 1 1 calc R
C173 C 1.1912(2) 1.6674(2) 0.02474(8) 0.0308(7) Uani 1 1 d .
H17G H 1.1339 1.6266 0.0333 0.046 Uiso 1 1 calc R
H17H H 1.2527 1.6405 0.0361 0.046 Uiso 1 1 calc R
H17I H 1.2089 1.6728 -0.0031 0.046 Uiso 1 1 calc R
C21 C 1.0033(2) 1.89275(18) 0.17169(8) 0.0219(6) Uani 1 1 d .
C22 C 1.0554(2) 1.89334(19) 0.20264(8) 0.0248(7) Uani 1 1 d .
H22 H 1.1229 1.9162 0.1984 0.030 Uiso 1 1 calc R
C23 C 1.0105(2) 1.8611(2) 0.23963(8) 0.0267(7) Uani 1 1 d .
C231 C 1.0703(2) 1.8582(2) 0.27224(9) 0.0386(8) Uani 1 1 d .
H23A H 1.1131 1.9117 0.2678 0.058 Uiso 1 1 calc R
H23B H 1.1159 1.7998 0.2740 0.058 Uiso 1 1 calc R
H23C H 1.0208 1.8611 0.2960 0.058 Uiso 1 1 calc R
C24 C 0.9096(2) 1.8325(2) 0.24548(8) 0.0285(7) Uani 1 1 d .
H24 H 0.8785 1.8101 0.2706 0.034 Uiso 1 1 calc R
C25 C 0.8526(2) 1.83540(19) 0.21581(8) 0.0254(7) Uani 1 1 d .
C251 C 0.7422(2) 1.8050(2) 0.22322(9) 0.0366(8) Uani 1 1 d .
H25A H 0.7108 1.8208 0.2000 0.055 Uiso 1 1 calc R
H25B H 0.7002 1.8374 0.2437 0.055 Uiso 1 1 calc R
H25C H 0.7443 1.7372 0.2308 0.055 Uiso 1 1 calc R
C26 C 0.9008(2) 1.86440(18) 0.17904(8) 0.0239(7) Uani 1 1 d .
H26 H 0.8637 1.8651 0.1584 0.029 Uiso 1 1 calc R
C27 C 1.0243(2) 2.00676(19) 0.11216(8) 0.0244(7) Uani 1 1 d .
C271 C 1.0957(2) 2.0193(2) 0.07391(8) 0.0301(7) Uani 1 1 d .
H27A H 1.0877 1.9693 0.0590 0.045 Uiso 1 1 calc R
H27B H 1.1687 2.0164 0.0780 0.045 Uiso 1 1 calc R
H27C H 1.0769 2.0802 0.0601 0.045 Uiso 1 1 calc R
C272 C 1.0360(2) 2.08466(19) 0.13573(8) 0.0294(7) Uani 1 1 d .
H27D H 0.9893 2.0764 0.1602 0.044 Uiso 1 1 calc R
H27E H 1.0175 2.1457 0.1219 0.044 Uiso 1 1 calc R
H27F H 1.1087 2.0817 0.1401 0.044 Uiso 1 1 calc R
C273 C 0.9106(2) 2.0102(2) 0.10483(9) 0.0318(7) Uani 1 1 d .
H27G H 0.8632 2.0025 0.1292 0.048 Uiso 1 1 calc R
H27H H 0.9042 1.9596 0.0900 0.048 Uiso 1 1 calc R
H27I H 0.8920 2.0707 0.0906 0.048 Uiso 1 1 calc R
C31 C 1.3101(2) 1.90148(18) 0.14739(8) 0.0214(6) Uani 1 1 d .
C32 C 1.3212(2) 1.98932(19) 0.12622(8) 0.0231(7) Uani 1 1 d .
H32 H 1.3163 1.9971 0.0999 0.028 Uiso 1 1 calc R
C33 C 1.3393(2) 2.0659(2) 0.14320(9) 0.0294(7) Uani 1 1 d .
C331 C 1.3450(3) 2.1622(2) 0.12048(10) 0.0420(9) Uani 1 1 d .
H33A H 1.2816 2.2020 0.1287 0.063 Uiso 1 1 calc R
H33B H 1.3503 2.1565 0.0933 0.063 Uiso 1 1 calc R
H33C H 1.4067 2.1904 0.1247 0.063 Uiso 1 1 calc R
C34 C 1.3499(2) 2.0526(2) 0.18163(9) 0.0339(8) Uani 1 1 d .
H34 H 1.3633 2.1042 0.1933 0.041 Uiso 1 1 calc R
C35 C 1.3412(2) 1.9656(2) 0.20314(9) 0.0315(8) Uani 1 1 d .
C351 C 1.3560(3) 1.9520(3) 0.24455(9) 0.0494(10) Uani 1 1 d .
H35A H 1.4310 1.9447 0.2461 0.074 Uiso 1 1 calc R
H35B H 1.3232 1.8959 0.2576 0.074 Uiso 1 1 calc R
H35C H 1.3233 2.0068 0.2567 0.074 Uiso 1 1 calc R
C36 C 1.3201(2) 1.8913(2) 0.18572(8) 0.0255(7) Uani 1 1 d .
H36 H 1.3123 1.8318 0.2004 0.031 Uiso 1 1 calc R
C37 C 1.3932(2) 1.76616(19) 0.11559(8) 0.0232(7) Uani 1 1 d .
C371 C 1.4572(2) 1.8264(2) 0.08294(8) 0.0270(7) Uani 1 1 d .
H37A H 1.4156 1.8457 0.0625 0.040 Uiso 1 1 calc R
H37B H 1.5216 1.7898 0.0732 0.040 Uiso 1 1 calc R
H37C H 1.4752 1.8820 0.0924 0.040 Uiso 1 1 calc R
C372 C 1.4623(2) 1.7384(2) 0.14688(9) 0.0290(7) Uani 1 1 d .
H37D H 1.4241 1.6997 0.1683 0.043 Uiso 1 1 calc R
H37E H 1.4800 1.7950 0.1557 0.043 Uiso 1 1 calc R
H37F H 1.5268 1.7028 0.1365 0.043 Uiso 1 1 calc R
C373 C 1.3681(2) 1.67627(19) 0.10211(9) 0.0282(7) Uani 1 1 d .
H37G H 1.3274 1.6388 0.1233 0.042 Uiso 1 1 calc R
H37H H 1.4336 1.6400 0.0932 0.042 Uiso 1 1 calc R
H37I H 1.3273 1.6925 0.0813 0.042 Uiso 1 1 calc R
C41 C 1.1505(2) 1.3008(2) 0.42264(8) 0.0270(7) Uani 1 1 d .
C42 C 1.1278(2) 1.3956(2) 0.42746(9) 0.0369(8) Uani 1 1 d .
H42 H 1.0577 1.4182 0.4363 0.044 Uiso 1 1 calc R
C43 C 1.2059(3) 1.4574(2) 0.41962(11) 0.0483(10) Uani 1 1 d .
C431 C 1.1817(3) 1.5582(3) 0.42794(17) 0.0942(19) Uani 1 1 d .
H43A H 1.1957 1.5633 0.4535 0.141 Uiso 1 1 calc R
H43B H 1.1077 1.5776 0.4266 0.141 Uiso 1 1 calc R
H43C H 1.2259 1.5988 0.4091 0.141 Uiso 1 1 calc R
C44 C 1.3078(3) 1.4237(2) 0.40511(10) 0.0420(9) Uani 1 1 d .
H44 H 1.3613 1.4658 0.3994 0.050 Uiso 1 1 calc R
C45 C 1.3333(2) 1.3313(2) 0.39884(9) 0.0334(8) Uani 1 1 d .
C451 C 1.4447(2) 1.2965(2) 0.38378(10) 0.0473(9) Uani 1 1 d .
H45A H 1.4927 1.3418 0.3868 0.071 Uiso 1 1 calc R
H45B H 1.4506 1.2893 0.3568 0.071 Uiso 1 1 calc R
H45C H 1.4629 1.2359 0.3980 0.071 Uiso 1 1 calc R
C46 C 1.2541(2) 1.2694(2) 0.40833(8) 0.0265(7) Uani 1 1 d .
H46 H 1.2707 1.2052 0.4051 0.032 Uiso 1 1 calc R
C47 C 1.0341(2) 1.2053(2) 0.47286(8) 0.0366(8) Uani 1 1 d .
C471 C 0.9784(3) 1.2870(3) 0.49377(10) 0.0540(10) Uani 1 1 d .
H47A H 1.0272 1.3351 0.4923 0.081 Uiso 1 1 calc R
H47B H 0.9545 1.2640 0.5205 0.081 Uiso 1 1 calc R
H47C H 0.9179 1.3140 0.4818 0.081 Uiso 1 1 calc R
C472 C 1.1298(3) 1.1664(3) 0.49189(9) 0.0525(10) Uani 1 1 d .
H47D H 1.1770 1.2159 0.4901 0.079 Uiso 1 1 calc R
H47E H 1.1669 1.1142 0.4790 0.079 Uiso 1 1 calc R
H47F H 1.1064 1.1443 0.5187 0.079 Uiso 1 1 calc R
C473 C 0.9599(2) 1.1296(2) 0.47617(9) 0.0404(9) Uani 1 1 d .
H47G H 0.8983 1.1552 0.4646 0.061 Uiso 1 1 calc R
H47H H 0.9378 1.1073 0.5031 0.061 Uiso 1 1 calc R
H47I H 0.9955 1.0774 0.4630 0.061 Uiso 1 1 calc R
C51 C 1.1776(2) 1.15170(18) 0.32232(8) 0.0216(6) Uani 1 1 d .
C52 C 1.1236(2) 1.13604(19) 0.29364(8) 0.0257(7) Uani 1 1 d .
H52 H 1.0662 1.0981 0.2997 0.031 Uiso 1 1 calc R
C53 C 1.1535(2) 1.1760(2) 0.25605(8) 0.0288(7) Uani 1 1 d .
C531 C 1.0931(3) 1.1605(3) 0.22529(9) 0.0450(9) Uani 1 1 d .
H53A H 1.1005 1.0938 0.2221 0.067 Uiso 1 1 calc R
H53B H 1.1209 1.1969 0.2013 0.067 Uiso 1 1 calc R
H53C H 1.0189 1.1807 0.2326 0.067 Uiso 1 1 calc R
C54 C 1.2394(2) 1.2296(2) 0.24802(9) 0.0321(8) Uani 1 1 d .
H54 H 1.2592 1.2578 0.2227 0.038 Uiso 1 1 calc R
C55 C 1.2970(2) 1.2435(2) 0.27546(9) 0.0310(7) Uani 1 1 d .
C551 C 1.3921(3) 1.2986(2) 0.26550(10) 0.0493(10) Uani 1 1 d .
H55A H 1.4520 1.2591 0.2541 0.074 Uiso 1 1 calc R
H55B H 1.4082 1.3190 0.2886 0.074 Uiso 1 1 calc R
H55C H 1.3782 1.3536 0.2473 0.074 Uiso 1 1 calc R
C56 C 1.2645(2) 1.20442(19) 0.31278(8) 0.0266(7) Uani 1 1 d .
H56 H 1.3024 1.2138 0.3321 0.032 Uiso 1 1 calc R
C57 C 1.1930(2) 1.01985(19) 0.37382(8) 0.0246(7) Uani 1 1 d .
C571 C 1.3122(2) 1.0192(2) 0.36796(9) 0.0337(8) Uani 1 1 d .
H57A H 1.3387 1.0368 0.3410 0.051 Uiso 1 1 calc R
H57B H 1.3425 0.9563 0.3761 0.051 Uiso 1 1 calc R
H57C H 1.3319 1.0641 0.3830 0.051 Uiso 1 1 calc R
C572 C 1.1627(2) 0.9493(2) 0.35043(8) 0.0299(7) Uani 1 1 d .
H57D H 1.0862 0.9493 0.3542 0.045 Uiso 1 1 calc R
H57E H 1.1935 0.8866 0.3586 0.045 Uiso 1 1 calc R
H57F H 1.1890 0.9669 0.3234 0.045 Uiso 1 1 calc R
C573 C 1.1519(2) 0.9922(2) 0.41583(8) 0.0338(8) Uani 1 1 d .
H57G H 1.0754 0.9925 0.4196 0.051 Uiso 1 1 calc R
H57H H 1.1715 1.0370 0.4309 0.051 Uiso 1 1 calc R
H57I H 1.1823 0.9293 0.4239 0.051 Uiso 1 1 calc R
C61 C 0.88768(19) 1.12568(18) 0.36103(8) 0.0189(6) Uani 1 1 d .
C62 C 0.8653(2) 1.13037(19) 0.32417(8) 0.0227(7) Uani 1 1 d .
H62 H 0.8673 1.1885 0.3083 0.027 Uiso 1 1 calc R
C63 C 0.8401(2) 1.0521(2) 0.31010(8) 0.0267(7) Uani 1 1 d .
C631 C 0.8126(2) 1.0605(2) 0.27059(9) 0.0366(8) Uani 1 1 d .
H63A H 0.7867 1.1253 0.2630 0.055 Uiso 1 1 calc R
H63B H 0.7581 1.0187 0.2704 0.055 Uiso 1 1 calc R
H63C H 0.8751 1.0431 0.2527 0.055 Uiso 1 1 calc R
C64 C 0.8405(2) 0.9672(2) 0.33378(8) 0.0258(7) Uani 1 1 d .
H64 H 0.8245 0.9129 0.3245 0.031 Uiso 1 1 calc R
C65 C 0.8637(2) 0.95919(19) 0.37057(8) 0.0254(7) Uani 1 1 d .
C651 C 0.8653(2) 0.8664(2) 0.39550(9) 0.0369(8) Uani 1 1 d .
H65A H 0.9369 0.8471 0.4002 0.055 Uiso 1 1 calc R
H65B H 0.8409 0.8192 0.3827 0.055 Uiso 1 1 calc R
H65C H 0.8191 0.8727 0.4198 0.055 Uiso 1 1 calc R
C66 C 0.8859(2) 1.03991(19) 0.38389(8) 0.0222(6) Uani 1 1 d .
H66 H 0.9000 1.0362 0.4091 0.027 Uiso 1 1 calc R
C67 C 0.8180(2) 1.27519(19) 0.38676(8) 0.0238(7) Uani 1 1 d .
C671 C 0.8545(2) 1.3592(2) 0.40079(9) 0.0353(8) Uani 1 1 d .
H67A H 0.9038 1.3906 0.3804 0.053 Uiso 1 1 calc R
H67B H 0.8894 1.3377 0.4229 0.053 Uiso 1 1 calc R
H67C H 0.7939 1.4030 0.4080 0.053 Uiso 1 1 calc R
C672 C 0.7595(2) 1.3113(2) 0.35337(9) 0.0324(7) Uani 1 1 d .
H67D H 0.8074 1.3426 0.3325 0.049 Uiso 1 1 calc R
H67E H 0.7006 1.3559 0.3617 0.049 Uiso 1 1 calc R
H67F H 0.7330 1.2586 0.3446 0.049 Uiso 1 1 calc R
C673 C 0.7405(2) 1.2262(2) 0.41814(9) 0.0342(8) Uani 1 1 d .
H67G H 0.7755 1.2021 0.4400 0.051 Uiso 1 1 calc R
H67H H 0.7148 1.1742 0.4086 0.051 Uiso 1 1 calc R
H67I H 0.6813 1.2710 0.4260 0.051 Uiso 1 1 calc R
C70 C 1.0304(2) 1.66227(18) 0.19122(7) 0.0194(6) Uani 1 1 d .
H70 H 0.9718 1.6847 0.1790 0.023 Uiso 1 1 calc R
C71 C 1.0161(2) 1.59715(18) 0.22332(8) 0.0224(6) Uani 1 1 d .
H71 H 0.9485 1.5766 0.2329 0.027 Uiso 1 1 calc R
C72 C 1.1003(2) 1.56182(18) 0.24157(8) 0.0213(6) Uani 1 1 d .
C73 C 1.1967(2) 1.5971(2) 0.22675(9) 0.0305(7) Uani 1 1 d .
H73 H 1.2563 1.5763 0.2386 0.037 Uiso 1 1 calc R
C74 C 1.2052(2) 1.66204(19) 0.19495(8) 0.0270(7) Uani 1 1 d .
H74 H 1.2718 1.6848 0.1854 0.032 Uiso 1 1 calc R
C75 C 1.0210(2) 1.34705(19) 0.30676(8) 0.0242(7) Uani 1 1 d .
H75 H 0.9770 1.2983 0.3072 0.029 Uiso 1 1 calc R
C76 C 1.0268(2) 1.41623(19) 0.27640(8) 0.0236(7) Uani 1 1 d .
H76 H 0.9872 1.4148 0.2566 0.028 Uiso 1 1 calc R
C77 C 1.0906(2) 1.48804(18) 0.27471(8) 0.0207(6) Uani 1 1 d .
C78 C 1.1454(2) 1.4860(2) 0.30455(8) 0.0285(7) Uani 1 1 d .
H78 H 1.1893 1.5345 0.3047 0.034 Uiso 1 1 calc R
C79 C 1.1370(2) 1.41388(19) 0.33425(9) 0.0273(7) Uani 1 1 d .
B1 B 0.6596(2) 1.3442(2) 0.12515(9) 0.0225(7) Uani 1 1 d .
C81 C 0.7650(2) 1.37271(18) 0.09423(8) 0.0210(6) Uani 1 1 d .
F82 F 0.69988(12) 1.53263(10) 0.08839(4) 0.0285(4) Uani 1 1 d .
C82 C 0.7793(2) 1.46571(19) 0.07988(8) 0.0231(7) Uani 1 1 d .
F83 F 0.87744(13) 1.58908(11) 0.04573(5) 0.0338(4) Uani 1 1 d .
C83 C 0.8703(2) 1.49711(19) 0.05821(8) 0.0238(7) Uani 1 1 d .
C84 C 0.9557(2) 1.43433(19) 0.05034(8) 0.0236(7) Uani 1 1 d .
F84 F 1.04785(12) 1.46400(11) 0.03133(5) 0.0319(4) Uani 1 1 d .
F85 F 1.03016(12) 1.27813(11) 0.05585(5) 0.0322(4) Uani 1 1 d .
C85 C 0.9471(2) 1.34148(19) 0.06315(8) 0.0232(7) Uani 1 1 d .
F86 F 0.85391(11) 1.21965(10) 0.09595(5) 0.0281(4) Uani 1 1 d .
C86 C 0.8535(2) 1.31286(18) 0.08430(8) 0.0216(6) Uani 1 1 d .
C91 C 0.6471(2) 1.22924(18) 0.13310(8) 0.0201(6) Uani 1 1 d .
F92 F 0.65904(12) 1.22711(10) 0.06663(4) 0.0273(4) Uani 1 1 d .
C92 C 0.6457(2) 1.18031(18) 0.10251(8) 0.0207(6) Uani 1 1 d .
C93 C 0.6330(2) 1.08615(19) 0.10527(8) 0.0233(7) Uani 1 1 d .
F93 F 0.63476(13) 1.04406(11) 0.07384(5) 0.0345(4) Uani 1 1 d .
F94 F 0.60691(13) 0.94216(11) 0.14423(5) 0.0353(4) Uani 1 1 d .
C94 C 0.6190(2) 1.03512(18) 0.14061(9) 0.0245(7) Uani 1 1 d .
F95 F 0.60192(13) 1.02978(11) 0.20712(5) 0.0348(4) Uani 1 1 d .
C95 C 0.6173(2) 1.07881(19) 0.17213(8) 0.0245(7) Uani 1 1 d .
F96 F 0.62392(12) 1.21068(10) 0.20117(4) 0.0278(4) Uani 1 1 d .
C96 C 0.6298(2) 1.17383(19) 0.16802(8) 0.0211(6) Uani 1 1 d .
C101 C 0.5466(2) 1.38431(18) 0.11105(8) 0.0208(6) Uani 1 1 d .
F102 F 0.45908(12) 1.34138(11) 0.17375(4) 0.0286(4) Uani 1 1 d .
C102 C 0.4538(2) 1.37585(19) 0.13672(8) 0.0244(7) Uani 1 1 d .
F103 F 0.26910(12) 1.38570(12) 0.15494(5) 0.0343(4) Uani 1 1 d .
C103 C 0.3551(2) 1.39758(19) 0.12767(8) 0.0245(7) Uani 1 1 d .
C104 C 0.3436(2) 1.42910(19) 0.09074(8) 0.0245(7) Uani 1 1 d .
F104 F 0.24796(12) 1.44758(11) 0.08071(5) 0.0347(4) Uani 1 1 d .
F105 F 0.42114(12) 1.47321(12) 0.02783(5) 0.0356(4) Uani 1 1 d .
C105 C 0.4323(2) 1.44052(19) 0.06405(8) 0.0251(7) Uani 1 1 d .
F106 F 0.61193(12) 1.42754(11) 0.04516(4) 0.0286(4) Uani 1 1 d .
C106 C 0.5304(2) 1.41767(18) 0.07421(8) 0.0225(6) Uani 1 1 d .
C111 C 0.6791(2) 1.38867(19) 0.16335(8) 0.0216(6) Uani 1 1 d .
F112 F 0.54914(13) 1.51788(11) 0.16119(5) 0.0321(4) Uani 1 1 d .
C112 C 0.6289(2) 1.46941(19) 0.17702(8) 0.0247(7) Uani 1 1 d .
F113 F 0.60329(14) 1.58751(12) 0.21850(5) 0.0407(5) Uani 1 1 d .
C113 C 0.6553(2) 1.5077(2) 0.20721(8) 0.0285(7) Uani 1 1 d .
C114 C 0.7360(2) 1.4648(2) 0.22503(8) 0.0315(8) Uani 1 1 d .
F114 F 0.76520(13) 1.50202(13) 0.25372(5) 0.0433(5) Uani 1 1 d .
C115 C 0.7885(2) 1.3840(2) 0.21290(9) 0.0298(7) Uani 1 1 d .
F115 F 0.86777(13) 1.33990(13) 0.23039(5) 0.0397(5) Uani 1 1 d .
F116 F 0.81940(12) 1.27151(11) 0.17130(5) 0.0290(4) Uani 1 1 d .
C116 C 0.7610(2) 1.34905(19) 0.18227(8) 0.0241(7) Uani 1 1 d .
B2 B 0.5698(2) 1.7044(2) 0.37878(9) 0.0214(7) Uani 1 1 d .
C121 C 0.4895(2) 1.6750(2) 0.41865(8) 0.0227(6) Uani 1 1 d .
C122 C 0.4894(2) 1.5817(2) 0.43454(8) 0.0252(7) Uani 1 1 d .
F122 F 0.55999(12) 1.51674(11) 0.41809(4) 0.0293(4) Uani 1 1 d .
F123 F 0.42835(13) 1.45612(12) 0.47954(5) 0.0397(5) Uani 1 1 d .
C123 C 0.4230(2) 1.5483(2) 0.46663(8) 0.0296(7) Uani 1 1 d .
F124 F 0.28385(14) 1.57896(14) 0.51636(5) 0.0512(5) Uani 1 1 d .
C124 C 0.3500(2) 1.6097(2) 0.48495(8) 0.0338(8) Uani 1 1 d .
F125 F 0.27106(13) 1.76373(13) 0.48701(5) 0.0471(5) Uani 1 1 d .
C125 C 0.3443(2) 1.7021(2) 0.47019(8) 0.0314(7) Uani 1 1 d .
F126 F 0.39606(12) 1.82534(11) 0.42511(5) 0.0332(4) Uani 1 1 d .
C126 C 0.4114(2) 1.7327(2) 0.43774(8) 0.0250(7) Uani 1 1 d .
C132 C 0.5722(2) 1.81939(18) 0.36670(8) 0.0210(6) Uani 1 1 d .
C133 C 0.5609(2) 1.87077(19) 0.33193(8) 0.0230(7) Uani 1 1 d .
F133 F 0.54276(12) 1.82830(10) 0.30231(4) 0.0279(4) Uani 1 1 d .
C134 C 0.5651(2) 1.9667(2) 0.32427(9) 0.0267(7) Uani 1 1 d .
F134 F 0.54996(13) 2.01242(11) 0.28979(5) 0.0373(4) Uani 1 1 d .
F135 F 0.58879(13) 2.11041(11) 0.34469(5) 0.0411(5) Uani 1 1 d .
C135 C 0.5843(2) 2.01655(19) 0.35173(9) 0.0277(7) Uani 1 1 d .
F136 F 0.62106(13) 2.01707(12) 0.41380(5) 0.0398(5) Uani 1 1 d .
C136 C 0.5995(2) 1.9697(2) 0.38662(9) 0.0272(7) Uani 1 1 d .
F137 F 0.61127(12) 1.83142(11) 0.42782(4) 0.0315(4) Uani 1 1 d .
C137 C 0.5946(2) 1.8738(2) 0.39300(8) 0.0246(7) Uani 1 1 d .
C141 C 0.5240(2) 1.65125(19) 0.34781(7) 0.0204(6) Uani 1 1 d .
F142 F 0.65997(12) 1.52683(10) 0.34142(4) 0.0275(4) Uani 1 1 d .
C142 C 0.5679(2) 1.56988(19) 0.33303(8) 0.0218(6) Uani 1 1 d .
C143 C 0.5226(2) 1.52560(19) 0.30864(8) 0.0245(7) Uani 1 1 d .
F143 F 0.56964(12) 1.44580(11) 0.29548(5) 0.0318(4) Uani 1 1 d .
F144 F 0.38753(14) 1.52303(12) 0.27317(5) 0.0449(5) Uani 1 1 d .
C144 C 0.4301(2) 1.5639(2) 0.29797(9) 0.0286(7) Uani 1 1 d .
F145 F 0.28805(13) 1.68012(12) 0.30212(5) 0.0421(5) Uani 1 1 d .
C145 C 0.3805(2) 1.6429(2) 0.31246(9) 0.0283(7) Uani 1 1 d .
F146 F 0.37244(11) 1.75934(11) 0.35154(5) 0.0299(4) Uani 1 1 d .
C146 C 0.4267(2) 1.68287(19) 0.33747(8) 0.0232(7) Uani 1 1 d .
C152 C 0.6944(2) 1.66984(18) 0.38101(8) 0.0207(6) Uani 1 1 d .
C153 C 0.7669(2) 1.67383(19) 0.34753(8) 0.0220(6) Uani 1 1 d .
F153 F 0.73351(12) 1.70567(11) 0.31389(4) 0.0288(4) Uani 1 1 d .
C154 C 0.8713(2) 1.64475(19) 0.34547(8) 0.0264(7) Uani 1 1 d .
F154 F 0.93658(12) 1.64798(12) 0.31133(5) 0.0395(4) Uani 1 1 d .
F155 F 1.01317(13) 1.58195(13) 0.37661(5) 0.0479(5) Uani 1 1 d .
C155 C 0.9105(2) 1.6113(2) 0.37817(9) 0.0303(7) Uani 1 1 d .
F156 F 0.88283(13) 1.57759(12) 0.44497(5) 0.0396(4) Uani 1 1 d .
C156 C 0.8444(2) 1.6089(2) 0.41249(8) 0.0274(7) Uani 1 1 d .
C157 C 0.7390(2) 1.63840(19) 0.41344(8) 0.0230(7) Uani 1 1 d .
F157 F 0.68069(12) 1.63418(11) 0.44850(4) 0.0302(4) Uani 1 1 d .
C1S C 0.7119(3) 0.8538(3) 0.00502(10) 0.0438(9) Uani 1 1 d .
F1S F 0.78324(16) 0.90845(16) 0.01256(7) 0.0682(6) Uani 1 1 d .
C2S C 0.6252(3) 0.8955(2) -0.00917(9) 0.0418(9) Uani 1 1 d .
F2S F 0.61448(15) 0.99011(14) -0.01635(6) 0.0637(6) Uani 1 1 d .
C3S C 0.5504(3) 0.8433(2) -0.01672(9) 0.0427(9) Uani 1 1 d .
H3S H 0.4905 0.8729 -0.0267 0.051 Uiso 1 1 calc R
C4S C 0.5643(3) 0.7466(3) -0.00948(10) 0.0488(9) Uani 1 1 d .
H4S H 0.5132 0.7093 -0.0142 0.059 Uiso 1 1 calc R
C5S C 0.6524(3) 0.7045(3) 0.00462(11) 0.0584(11) Uani 1 1 d .
H5S H 0.6621 0.6381 0.0093 0.070 Uiso 1 1 calc R
C6S C 0.7269(3) 0.7590(3) 0.01196(11) 0.0563(11) Uani 1 1 d .
H6S H 0.7875 0.7303 0.0217 0.068 Uiso 1 1 calc R
H79 H 1.176(2) 1.4082(18) 0.3566(8) 0.026(7) Uiso 1 1 d .

loop_
_atom_site_aniso_label
_atom_site_aniso_U_11
_atom_site_aniso_U_22
_atom_site_aniso_U_33
_atom_site_aniso_U_23
_atom_site_aniso_U_13
_atom_site_aniso_U_12
Ti1 0.0169(3) 0.0170(3) 0.0203(3) 0.0002(2) -0.0020(2) -0.0030(2)
Ti2 0.0188(3) 0.0206(3) 0.0179(3) -0.0007(2) -0.0023(2) -0.0010(2)
N1 0.0176(12) 0.0184(12) 0.0216(13) -0.0022(10) 0.0013(10) -0.0045(10)
N2 0.0200(12) 0.0208(13) 0.0213(13) -0.0014(10) -0.0025(10) -0.0021(10)
N3 0.0183(12) 0.0167(12) 0.0240(13) -0.0019(10) -0.0018(10) -0.0026(10)
N4 0.0227(13) 0.0348(15) 0.0196(13) -0.0046(11) -0.0038(10) 0.0048(11)
N5 0.0206(12) 0.0236(13) 0.0164(13) 0.0007(10) -0.0007(10) -0.0019(10)
N6 0.0201(12) 0.0176(12) 0.0230(13) -0.0013(10) -0.0008(10) 0.0003(10)
N7 0.0205(13) 0.0201(13) 0.0241(14) -0.0008(10) -0.0046(10) -0.0049(10)
N8 0.0196(12) 0.0216(13) 0.0203(13) -0.0047(10) -0.0028(10) -0.0043(10)
C11 0.0185(15) 0.0229(16) 0.0189(16) -0.0056(12) -0.0015(12) -0.0055(12)
C12 0.0193(15) 0.0227(16) 0.0256(16) -0.0053(13) -0.0016(12) -0.0039(12)
C13 0.0213(15) 0.0221(16) 0.0208(16) -0.0044(12) -0.0013(12) -0.0048(12)
C131 0.0235(16) 0.0258(17) 0.0370(19) -0.0015(14) -0.0033(14) -0.0047(13)
C14 0.0210(16) 0.0279(17) 0.0237(17) -0.0038(13) -0.0009(12) -0.0099(13)
C15 0.0189(15) 0.0235(16) 0.0255(17) -0.0079(13) -0.0048(12) -0.0018(12)
C151 0.0210(16) 0.0334(18) 0.040(2) -0.0069(15) -0.0044(14) -0.0035(14)
C16 0.0241(16) 0.0182(15) 0.0207(16) -0.0038(12) -0.0049(12) -0.0020(12)
C17 0.0286(16) 0.0261(16) 0.0182(16) -0.0042(13) 0.0003(13) -0.0059(13)
C171 0.0285(17) 0.0293(17) 0.0291(18) -0.0029(14) 0.0021(14) -0.0087(13)
C172 0.0359(18) 0.0402(19) 0.0207(17) -0.0013(14) -0.0040(14) -0.0095(15)
C173 0.0385(18) 0.0300(18) 0.0239(17) -0.0063(14) 0.0002(14) -0.0075(14)
C21 0.0229(16) 0.0178(15) 0.0250(17) -0.0053(12) -0.0044(13) 0.0025(12)
C22 0.0207(15) 0.0249(16) 0.0294(18) -0.0073(13) -0.0030(13) -0.0007(13)
C23 0.0262(17) 0.0289(17) 0.0255(17) -0.0082(14) -0.0052(13) 0.0037(13)
C231 0.0348(19) 0.054(2) 0.0274(19) -0.0074(16) -0.0066(15) -0.0024(16)
C24 0.0306(17) 0.0292(17) 0.0241(17) -0.0062(14) 0.0013(14) -0.0012(14)
C25 0.0228(16) 0.0253(16) 0.0271(17) -0.0057(13) 0.0001(13) -0.0011(13)
C251 0.0295(18) 0.047(2) 0.0325(19) -0.0068(16) 0.0027(14) -0.0118(15)
C26 0.0238(16) 0.0215(16) 0.0271(17) -0.0059(13) -0.0047(13) -0.0007(12)
C27 0.0273(16) 0.0179(15) 0.0277(17) -0.0005(13) -0.0075(13) 0.0007(12)
C271 0.0358(18) 0.0263(17) 0.0269(18) 0.0018(14) -0.0070(14) -0.0005(14)
C272 0.0336(18) 0.0222(16) 0.0329(18) -0.0023(14) -0.0083(14) -0.0005(13)
C273 0.0290(17) 0.0235(17) 0.045(2) -0.0023(15) -0.0156(15) 0.0006(13)
C31 0.0147(14) 0.0204(16) 0.0289(17) -0.0039(13) -0.0035(12) 0.0001(12)
C32 0.0191(15) 0.0239(16) 0.0255(17) -0.0054(13) 0.0018(12) -0.0037(12)
C33 0.0182(15) 0.0250(17) 0.044(2) -0.0112(15) 0.0053(14) -0.0060(13)
C331 0.040(2) 0.0215(17) 0.064(2) -0.0098(16) 0.0022(17) -0.0101(15)
C34 0.0204(16) 0.040(2) 0.045(2) -0.0254(17) 0.0037(15) -0.0069(14)
C35 0.0175(16) 0.047(2) 0.0321(19) -0.0166(16) -0.0014(13) -0.0034(14)
C351 0.040(2) 0.082(3) 0.033(2) -0.0246(19) -0.0036(16) -0.0150(19)
C36 0.0180(15) 0.0329(18) 0.0255(17) -0.0027(14) -0.0025(13) -0.0041(13)
C37 0.0180(15) 0.0202(15) 0.0300(17) -0.0043(13) 0.0002(13) -0.0013(12)
C371 0.0200(15) 0.0285(17) 0.0315(18) -0.0075(14) 0.0034(13) -0.0053(13)
C372 0.0193(15) 0.0228(16) 0.044(2) -0.0010(14) -0.0056(14) -0.0021(13)
C373 0.0194(15) 0.0232(16) 0.043(2) -0.0083(14) -0.0039(14) -0.0006(13)
C41 0.0322(17) 0.0352(18) 0.0161(16) -0.0080(13) -0.0109(13) 0.0035(14)
C42 0.0334(19) 0.042(2) 0.042(2) -0.0213(16) -0.0200(16) 0.0079(16)
C43 0.043(2) 0.041(2) 0.073(3) -0.0262(19) -0.037(2) 0.0099(17)
C431 0.063(3) 0.053(3) 0.195(6) -0.065(3) -0.075(3) 0.017(2)
C44 0.039(2) 0.037(2) 0.060(2) -0.0117(17) -0.0319(18) -0.0047(16)
C45 0.0313(18) 0.039(2) 0.0337(19) -0.0080(15) -0.0124(15) -0.0020(15)
C451 0.036(2) 0.052(2) 0.056(2) -0.0126(19) -0.0063(17) -0.0054(17)
C46 0.0273(17) 0.0301(17) 0.0231(17) -0.0050(13) -0.0088(13) 0.0037(14)
C47 0.0366(19) 0.051(2) 0.0189(17) -0.0042(15) -0.0024(14) 0.0094(16)
C471 0.060(2) 0.068(3) 0.030(2) -0.0158(19) 0.0047(18) 0.007(2)
C472 0.048(2) 0.084(3) 0.0230(19) -0.0038(19) -0.0106(16) 0.014(2)
C473 0.040(2) 0.050(2) 0.0211(18) 0.0070(15) 0.0062(15) 0.0088(17)
C51 0.0229(15) 0.0188(15) 0.0207(16) -0.0041(12) 0.0028(12) 0.0018(12)
C52 0.0215(15) 0.0263(17) 0.0289(18) -0.0075(14) -0.0030(13) 0.0024(13)
C53 0.0306(17) 0.0318(18) 0.0220(17) -0.0058(14) -0.0021(14) 0.0065(14)
C531 0.040(2) 0.061(2) 0.033(2) -0.0064(17) -0.0076(16) 0.0049(17)
C54 0.044(2) 0.0250(17) 0.0205(17) 0.0018(13) 0.0078(15) 0.0014(15)
C55 0.0399(19) 0.0239(17) 0.0255(18) -0.0050(14) 0.0091(15) -0.0078(14)
C551 0.057(2) 0.045(2) 0.044(2) -0.0105(18) 0.0139(18) -0.0248(18)
C56 0.0281(17) 0.0264(17) 0.0257(17) -0.0108(13) 0.0005(13) -0.0021(13)
C57 0.0232(16) 0.0241(16) 0.0232(16) -0.0016(13) -0.0010(13) 0.0062(13)
C571 0.0270(17) 0.0323(18) 0.038(2) -0.0005(15) -0.0047(14) 0.0069(14)
C572 0.0311(17) 0.0244(17) 0.0314(18) -0.0024(14) 0.0000(14) 0.0012(13)
C573 0.0345(18) 0.0325(18) 0.0286(18) 0.0024(14) 0.0001(14) 0.0067(14)
C61 0.0137(14) 0.0184(15) 0.0241(16) -0.0042(12) -0.0001(12) -0.0023(11)
C62 0.0204(15) 0.0202(16) 0.0271(17) -0.0007(13) -0.0030(13) -0.0041(12)
C63 0.0169(15) 0.0317(18) 0.0324(18) -0.0082(14) -0.0037(13) -0.0013(13)
C631 0.042(2) 0.0352(19) 0.036(2) -0.0085(15) -0.0107(16) -0.0080(15)
C64 0.0213(15) 0.0235(17) 0.0346(19) -0.0130(14) -0.0014(13) -0.0033(13)
C65 0.0169(15) 0.0222(16) 0.0363(19) -0.0044(14) -0.0019(13) -0.0010(12)
C651 0.0402(19) 0.0232(17) 0.048(2) -0.0012(15) -0.0101(16) -0.0045(14)
C66 0.0165(14) 0.0264(17) 0.0228(16) -0.0033(13) -0.0011(12) -0.0004(12)
C67 0.0184(15) 0.0212(16) 0.0320(18) -0.0078(13) -0.0023(13) 0.0001(12)
C671 0.0268(17) 0.0303(18) 0.051(2) -0.0185(16) -0.0054(15) 0.0037(14)
C672 0.0279(17) 0.0278(17) 0.040(2) -0.0027(15) -0.0074(15) 0.0051(14)
C673 0.0280(17) 0.0303(18) 0.040(2) -0.0043(15) 0.0031(15) 0.0035(14)
C70 0.0193(15) 0.0199(15) 0.0206(16) -0.0047(12) -0.0043(12) -0.0038(12)
C71 0.0198(15) 0.0213(16) 0.0254(17) -0.0034(13) 0.0003(13) -0.0043(12)
C72 0.0240(16) 0.0199(15) 0.0204(16) -0.0005(12) -0.0058(13) -0.0034(12)
C73 0.0222(16) 0.0325(18) 0.0363(19) 0.0098(15) -0.0114(14) -0.0069(13)
C74 0.0212(16) 0.0272(17) 0.0321(18) 0.0062(14) -0.0074(13) -0.0077(13)
C75 0.0220(15) 0.0255(16) 0.0266(17) -0.0015(13) -0.0056(13) -0.0083(13)
C76 0.0212(15) 0.0277(17) 0.0226(16) 0.0004(13) -0.0064(12) -0.0053(13)
C77 0.0162(14) 0.0204(15) 0.0247(16) -0.0005(12) -0.0044(12) 0.0008(12)
C78 0.0305(17) 0.0234(16) 0.0338(19) 0.0003(14) -0.0100(14) -0.0094(13)
C79 0.0311(17) 0.0224(17) 0.0320(19) 0.0011(14) -0.0166(15) -0.0060(13)
B1 0.0220(18) 0.0201(18) 0.0253(19) -0.0015(15) -0.0038(14) -0.0028(14)
C81 0.0227(15) 0.0196(15) 0.0209(16) -0.0021(12) -0.0040(12) -0.0024(12)
F82 0.0309(9) 0.0182(9) 0.0338(10) -0.0017(7) -0.0001(8) -0.0002(7)
C82 0.0237(16) 0.0198(16) 0.0254(17) -0.0052(13) -0.0021(13) 0.0003(13)
F83 0.0426(10) 0.0218(9) 0.0344(10) 0.0039(8) -0.0001(8) -0.0101(8)
C83 0.0340(17) 0.0179(16) 0.0193(16) 0.0011(12) -0.0031(13) -0.0079(13)
C84 0.0220(16) 0.0281(17) 0.0206(16) -0.0022(13) 0.0001(13) -0.0093(13)
F84 0.0248(9) 0.0372(10) 0.0323(10) 0.0005(8) 0.0009(8) -0.0116(8)
F85 0.0224(9) 0.0327(10) 0.0390(11) -0.0033(8) -0.0003(8) 0.0008(8)
C85 0.0228(16) 0.0251(17) 0.0220(16) -0.0055(13) -0.0045(13) 0.0014(13)
F86 0.0241(9) 0.0182(9) 0.0394(10) -0.0001(7) -0.0013(7) -0.0002(7)
C86 0.0246(16) 0.0164(15) 0.0245(16) -0.0012(12) -0.0049(13) -0.0041(12)
C91 0.0158(14) 0.0193(15) 0.0249(16) -0.0002(13) -0.0039(12) -0.0023(12)
F92 0.0365(10) 0.0236(9) 0.0211(9) -0.0015(7) -0.0030(7) -0.0035(7)
C92 0.0207(15) 0.0204(16) 0.0192(16) 0.0025(13) -0.0012(12) -0.0023(12)
C93 0.0247(16) 0.0225(16) 0.0241(17) -0.0089(13) -0.0034(13) -0.0015(13)
F93 0.0441(11) 0.0266(9) 0.0359(11) -0.0111(8) -0.0087(8) -0.0041(8)
F94 0.0437(11) 0.0198(9) 0.0433(11) -0.0013(8) -0.0082(9) -0.0085(8)
C94 0.0214(15) 0.0148(15) 0.0373(19) 0.0003(14) -0.0049(13) -0.0051(12)
F95 0.0450(11) 0.0264(9) 0.0308(10) 0.0079(8) -0.0040(8) -0.0111(8)
C95 0.0246(16) 0.0248(17) 0.0228(17) 0.0054(13) -0.0027(13) -0.0081(13)
F96 0.0351(10) 0.0275(9) 0.0205(9) -0.0006(7) -0.0027(7) -0.0076(7)
C96 0.0193(15) 0.0229(16) 0.0219(16) -0.0048(13) -0.0045(12) -0.0016(12)
C101 0.0251(16) 0.0154(15) 0.0223(16) -0.0032(12) -0.0027(13) -0.0035(12)
F102 0.0285(9) 0.0341(10) 0.0204(9) 0.0018(7) 0.0007(7) -0.0036(7)
C102 0.0280(17) 0.0184(15) 0.0250(17) 0.0008(13) -0.0022(13) -0.0014(13)
F103 0.0237(9) 0.0436(11) 0.0313(10) -0.0008(8) 0.0041(8) -0.0014(8)
C103 0.0201(16) 0.0210(16) 0.0287(18) -0.0026(13) 0.0051(13) -0.0012(12)
C104 0.0209(16) 0.0219(16) 0.0299(18) -0.0030(13) -0.0045(13) 0.0030(12)
F104 0.0224(9) 0.0400(10) 0.0391(11) 0.0008(8) -0.0067(8) 0.0043(8)
F105 0.0303(10) 0.0462(11) 0.0264(10) 0.0071(8) -0.0062(8) 0.0023(8)
C105 0.0303(17) 0.0219(16) 0.0212(17) 0.0017(13) -0.0043(13) 0.0009(13)
F106 0.0250(9) 0.0361(10) 0.0216(9) 0.0021(7) -0.0002(7) -0.0012(7)
C106 0.0200(15) 0.0192(15) 0.0247(17) 0.0003(13) 0.0027(13) 0.0002(12)
C111 0.0225(15) 0.0215(16) 0.0202(16) -0.0003(12) 0.0002(12) -0.0074(13)
F112 0.0377(10) 0.0257(9) 0.0332(10) -0.0075(8) -0.0069(8) 0.0027(8)
C112 0.0242(16) 0.0239(16) 0.0253(17) -0.0012(13) -0.0008(13) -0.0060(13)
F113 0.0470(11) 0.0339(10) 0.0430(11) -0.0202(9) 0.0015(9) -0.0060(9)
C113 0.0307(17) 0.0259(17) 0.0283(18) -0.0098(14) 0.0065(14) -0.0102(14)
C114 0.0314(18) 0.044(2) 0.0234(17) -0.0131(15) 0.0001(14) -0.0201(16)
F114 0.0413(11) 0.0601(13) 0.0355(11) -0.0224(9) -0.0027(9) -0.0206(9)
C115 0.0242(16) 0.0370(19) 0.0305(18) -0.0015(15) -0.0070(14) -0.0113(14)
F115 0.0303(10) 0.0567(12) 0.0375(11) -0.0092(9) -0.0143(8) -0.0096(9)
F116 0.0252(9) 0.0273(9) 0.0356(10) -0.0055(8) -0.0084(8) 0.0008(7)
C116 0.0227(16) 0.0220(16) 0.0276(17) -0.0010(13) -0.0011(13) -0.0084(13)
B2 0.0216(17) 0.0223(18) 0.0196(18) -0.0028(14) -0.0023(14) 0.0000(14)
C121 0.0176(15) 0.0302(17) 0.0216(16) -0.0060(13) -0.0047(12) -0.0023(13)
C122 0.0212(16) 0.0309(18) 0.0234(17) -0.0040(14) -0.0038(13) -0.0011(13)
F122 0.0279(9) 0.0276(9) 0.0309(10) 0.0016(8) -0.0037(8) -0.0027(7)
F123 0.0393(11) 0.0454(11) 0.0323(11) 0.0152(9) -0.0092(8) -0.0144(9)
C123 0.0286(17) 0.0371(19) 0.0228(17) 0.0091(15) -0.0096(14) -0.0091(15)
F124 0.0402(11) 0.0773(15) 0.0276(11) 0.0110(10) 0.0089(9) -0.0119(10)
C124 0.0237(17) 0.054(2) 0.0215(18) 0.0018(16) 0.0000(14) -0.0077(16)
F125 0.0327(10) 0.0654(13) 0.0374(11) -0.0128(10) 0.0117(9) 0.0030(9)
C125 0.0210(16) 0.050(2) 0.0235(17) -0.0103(16) -0.0007(13) -0.0006(15)
F126 0.0284(9) 0.0349(10) 0.0334(10) -0.0071(8) 0.0019(8) 0.0031(8)
C126 0.0220(16) 0.0278(17) 0.0250(17) -0.0016(14) -0.0053(13) -0.0012(13)
C132 0.0150(14) 0.0212(15) 0.0255(17) -0.0061(13) 0.0029(12) -0.0006(12)
C133 0.0185(15) 0.0246(16) 0.0259(17) -0.0048(14) -0.0003(12) -0.0050(12)
F133 0.0325(9) 0.0281(9) 0.0239(9) -0.0013(7) -0.0062(7) -0.0049(7)
C134 0.0186(15) 0.0266(17) 0.0321(19) 0.0016(15) -0.0019(13) 0.0004(13)
F134 0.0379(10) 0.0303(10) 0.0413(11) 0.0098(8) -0.0088(8) -0.0065(8)
F135 0.0380(10) 0.0234(10) 0.0597(13) -0.0058(9) 0.0011(9) -0.0055(8)
C135 0.0217(16) 0.0150(16) 0.044(2) -0.0045(14) 0.0042(14) -0.0026(12)
F136 0.0423(11) 0.0377(11) 0.0424(11) -0.0202(9) 0.0018(9) -0.0119(8)
C136 0.0195(16) 0.0305(18) 0.0317(19) -0.0139(15) 0.0044(13) -0.0040(13)
F137 0.0329(10) 0.0368(10) 0.0261(10) -0.0075(8) -0.0045(8) -0.0049(8)
C137 0.0185(15) 0.0286(17) 0.0249(17) -0.0041(14) 0.0010(13) -0.0008(13)
C141 0.0212(15) 0.0222(16) 0.0159(15) 0.0012(12) 0.0008(12) -0.0041(12)
F142 0.0247(9) 0.0258(9) 0.0336(10) -0.0070(7) -0.0100(7) 0.0037(7)
C142 0.0184(15) 0.0222(16) 0.0244(16) 0.0015(13) -0.0059(12) -0.0015(13)
C143 0.0247(16) 0.0205(16) 0.0271(17) -0.0031(13) 0.0004(13) -0.0033(13)
F143 0.0326(10) 0.0253(9) 0.0399(11) -0.0111(8) -0.0079(8) -0.0016(8)
F144 0.0435(11) 0.0393(11) 0.0630(13) -0.0204(10) -0.0298(10) -0.0014(9)
C144 0.0305(17) 0.0280(17) 0.0328(18) -0.0072(14) -0.0139(14) -0.0082(14)
F145 0.0282(10) 0.0361(11) 0.0683(14) -0.0102(9) -0.0258(9) 0.0029(8)
C145 0.0184(15) 0.0272(17) 0.0398(19) -0.0016(15) -0.0082(14) -0.0017(13)
F146 0.0213(9) 0.0262(9) 0.0423(11) -0.0086(8) -0.0050(8) 0.0027(7)
C146 0.0226(16) 0.0195(15) 0.0261(17) -0.0024(13) -0.0010(13) -0.0008(13)
C152 0.0209(15) 0.0179(15) 0.0245(16) -0.0042(12) -0.0035(13) -0.0055(12)
C153 0.0214(16) 0.0230(16) 0.0218(17) -0.0011(13) -0.0053(13) -0.0015(12)
F153 0.0261(9) 0.0361(10) 0.0219(9) -0.0005(8) -0.0010(7) -0.0003(7)
C154 0.0254(16) 0.0251(17) 0.0259(18) -0.0036(13) 0.0022(14) 0.0005(13)
F154 0.0261(9) 0.0492(11) 0.0360(11) -0.0022(9) 0.0071(8) 0.0058(8)
F155 0.0225(10) 0.0592(13) 0.0565(13) 0.0004(10) -0.0069(9) 0.0127(9)
C155 0.0167(16) 0.0281(17) 0.045(2) -0.0034(15) -0.0057(15) 0.0052(13)
F156 0.0328(10) 0.0487(11) 0.0379(11) 0.0040(9) -0.0168(8) -0.0001(8)
C156 0.0260(17) 0.0261(17) 0.0304(18) 0.0017(14) -0.0108(14) 0.0002(13)
C157 0.0244(16) 0.0216(16) 0.0228(17) -0.0008(13) -0.0028(13) -0.0048(12)
F157 0.0296(9) 0.0412(10) 0.0193(9) 0.0008(8) -0.0041(7) -0.0066(8)
C1S 0.039(2) 0.051(2) 0.038(2) -0.0021(18) 0.0010(17) 0.0012(18)
F1S 0.0432(13) 0.0776(16) 0.0815(17) -0.0043(13) -0.0057(12) -0.0091(12)
C2S 0.040(2) 0.038(2) 0.036(2) 0.0097(16) 0.0079(16) 0.0069(17)
F2S 0.0528(13) 0.0430(13) 0.0821(17) 0.0234(11) 0.0014(11) -0.0042(10)
C3S 0.043(2) 0.048(2) 0.031(2) 0.0004(17) -0.0031(16) 0.0080(18)
C4S 0.060(2) 0.051(2) 0.037(2) -0.0177(18) -0.0062(18) 0.0043(19)
C5S 0.080(3) 0.038(2) 0.054(3) -0.0105(19) -0.016(2) 0.022(2)
C6S 0.055(3) 0.058(3) 0.053(3) -0.011(2) -0.015(2) 0.023(2)

loop_
_atom_type_symbol
_atom_type_description
_atom_type_scat_dispersion_real
_atom_type_scat_dispersion_imag
_atom_type_scat_source
C C 0.0033 0.0016 'International Tables Vol C Tables 4.2.6.8 and 6.1.1.4'
H H 0.0000 0.0000 'International Tables Vol C Tables 4.2.6.8 and 6.1.1.4'
B B 0.0013 0.0007 'International Tables Vol C Tables 4.2.6.8 and 6.1.1.4'
N N 0.0061 0.0033 'International Tables Vol C Tables 4.2.6.8 and 6.1.1.4'
F F 0.0171 0.0103 'International Tables Vol C Tables 4.2.6.8 and 6.1.1.4'
Ti Ti 0.2776 0.4457 'International Tables Vol C Tables 4.2.6.8 and 6.1.1.4'

loop_
_geom_angle_atom_site_label_1
_geom_angle_atom_site_label_2
_geom_angle_atom_site_label_3
_geom_angle
N2 Ti1 N1 110.30(10)
N2 Ti1 N3 110.10(9)
N1 Ti1 N3 113.45(9)
N2 Ti1 N7 112.60(9)
N1 Ti1 N7 113.79(9)
N3 Ti1 N7 95.91(9)
N2 Ti1 C11 107.04(9)
N1 Ti1 C11 35.55(9)
N3 Ti1 C11 139.45(9)
N7 Ti1 C11 84.30(8)
N2 Ti1 C21 32.79(9)
N1 Ti1 C21 127.82(9)
N3 Ti1 C21 114.74(9)
N7 Ti1 C21 79.82(8)
C11 Ti1 C21 105.24(9)
N4 Ti2 N5 112.06(10)
N4 Ti2 N6 111.30(10)
N5 Ti2 N6 108.18(9)
N4 Ti2 N8 119.17(9)
N5 Ti2 N8 109.72(9)
N6 Ti2 N8 94.79(9)
N4 Ti2 C41 34.02(9)
N5 Ti2 C41 110.71(9)
N6 Ti2 C41 136.30(9)
N8 Ti2 C41 90.32(9)
N4 Ti2 C51 135.92(9)
N5 Ti2 C51 32.98(8)
N6 Ti2 C51 107.24(9)
N8 Ti2 C51 77.06(8)
C41 Ti2 C51 116.18(9)
C11 N1 C17 114.4(2)
C11 N1 Ti1 95.17(15)
C17 N1 Ti1 149.93(17)
C21 N2 C27 116.4(2)
C21 N2 Ti1 101.81(16)
C27 N2 Ti1 141.59(18)
C31 N3 C37 110.87(19)
C31 N3 Ti1 118.98(16)
C37 N3 Ti1 130.14(16)
C41 N4 C47 115.5(2)
C41 N4 Ti2 98.34(16)
C47 N4 Ti2 146.1(2)
C51 N5 C57 113.8(2)
C51 N5 Ti2 101.53(16)
C57 N5 Ti2 144.34(17)
C61 N6 C67 112.7(2)
C61 N6 Ti2 120.58(16)
C67 N6 Ti2 126.68(16)
C74 N7 C70 116.5(2)
C74 N7 Ti1 120.80(17)
C70 N7 Ti1 122.61(18)
C75 N8 C79 116.8(2)
C75 N8 Ti2 116.72(17)
C79 N8 Ti2 126.38(19)
C16 C11 C12 118.9(2)
C16 C11 N1 120.6(2)
C12 C11 N1 120.5(2)
C16 C11 Ti1 105.98(17)
C12 C11 Ti1 111.59(18)
N1 C11 Ti1 49.28(12)
C13 C12 C11 120.7(3)
C14 C13 C12 118.5(3)
C14 C13 C131 120.7(2)
C12 C13 C131 120.7(2)
C15 C14 C13 122.4(2)
C14 C15 C16 117.8(2)
C14 C15 C151 121.0(2)
C16 C15 C151 121.2(3)
C15 C16 C11 121.7(3)
N1 C17 C172 110.7(2)
N1 C17 C171 107.7(2)
C172 C17 C171 109.8(2)
N1 C17 C173 110.5(2)
C172 C17 C173 108.8(2)
C171 C17 C173 109.4(2)
C22 C21 C26 118.2(3)
C22 C21 N2 119.8(2)
C26 C21 N2 121.9(2)
C22 C21 Ti1 100.98(18)
C26 C21 Ti1 118.59(18)
N2 C21 Ti1 45.41(12)
C23 C22 C21 121.5(3)
C24 C23 C22 118.3(3)
C24 C23 C231 121.3(3)
C22 C23 C231 120.4(3)
C23 C24 C25 122.2(3)
C26 C25 C24 118.2(3)
C26 C25 C251 120.8(3)
C24 C25 C251 120.9(3)
C25 C26 C21 121.5(3)
N2 C27 C271 108.2(2)
N2 C27 C272 108.1(2)
C271 C27 C272 110.0(2)
N2 C27 C273 111.8(2)
C271 C27 C273 108.3(2)
C272 C27 C273 110.4(2)
C36 C31 C32 118.5(3)
C36 C31 N3 120.8(2)
C32 C31 N3 120.7(2)
C33 C32 C31 120.9(3)
C32 C33 C34 118.8(3)
C32 C33 C331 120.4(3)
C34 C33 C331 120.8(3)
C35 C34 C33 121.5(3)
C34 C35 C36 118.4(3)
C34 C35 C351 120.6(3)
C36 C35 C351 121.0(3)
C35 C36 C31 121.8(3)
C373 C37 N3 109.0(2)
C373 C37 C371 110.7(2)
N3 C37 C371 109.3(2)
C373 C37 C372 108.2(2)
N3 C37 C372 112.6(2)
C371 C37 C372 107.0(2)
C42 C41 C46 118.5(3)
C42 C41 N4 122.3(3)
C46 C41 N4 119.2(3)
C42 C41 Ti2 122.0(2)
C46 C41 Ti2 97.91(18)
N4 C41 Ti2 47.63(12)
C43 C42 C41 121.2(3)
C42 C43 C44 118.5(3)
C42 C43 C431 120.5(3)
C44 C43 C431 121.0(3)
C45 C44 C43 122.3(3)
C44 C45 C46 118.2(3)
C44 C45 C451 121.1(3)
C46 C45 C451 120.7(3)
C45 C46 C41 121.2(3)
C473 C47 N4 108.2(2)
C473 C47 C471 109.5(3)
N4 C47 C471 112.6(3)
C473 C47 C472 109.8(3)
N4 C47 C472 108.9(2)
C471 C47 C472 107.8(3)
C56 C51 C52 119.2(3)
C56 C51 N5 119.6(2)
C52 C51 N5 121.2(2)
C56 C51 Ti2 106.49(18)
C52 C51 Ti2 114.00(18)
N5 C51 Ti2 45.49(11)
C51 C52 C53 120.4(3)
C54 C53 C52 118.3(3)
C54 C53 C531 121.6(3)
C52 C53 C531 120.1(3)
C55 C54 C53 122.7(3)
C54 C55 C56 117.8(3)
C54 C55 C551 121.4(3)
C56 C55 C551 120.8(3)
C55 C56 C51 121.4(3)
N5 C57 C573 108.3(2)
N5 C57 C571 111.0(2)
C573 C57 C571 109.4(2)
N5 C57 C572 109.6(2)
C573 C57 C572 109.2(2)
C571 C57 C572 109.2(2)
C66 C61 C62 118.6(2)
C66 C61 N6 119.7(2)
C62 C61 N6 121.7(2)
C63 C62 C61 121.8(3)
C62 C63 C64 117.8(3)
C62 C63 C631 120.3(3)
C64 C63 C631 121.9(3)
C65 C64 C63 122.3(3)
C64 C65 C66 118.0(3)
C64 C65 C651 121.4(3)
C66 C65 C651 120.5(3)
C61 C66 C65 121.5(3)
C671 C67 C673 109.9(2)
C671 C67 C672 108.2(2)
C673 C67 C672 107.4(2)
C671 C67 N6 108.6(2)
C673 C67 N6 110.1(2)
C672 C67 N6 112.7(2)
N7 C70 C71 122.7(3)
C70 C71 C72 120.2(2)
C71 C72 C73 117.0(2)
C71 C72 C77 122.3(2)
C73 C72 C77 120.7(2)
C74 C73 C72 119.8(3)
N7 C74 C73 123.8(3)
N8 C75 C76 123.7(2)
C75 C76 C77 119.7(3)
C78 C77 C76 117.1(3)
C78 C77 C72 122.4(2)
C76 C77 C72 120.5(2)
C77 C78 C79 120.5(3)
N8 C79 C78 122.2(3)
C101 B1 C81 114.7(2)
C101 B1 C111 113.2(2)
C81 B1 C111 101.6(2)
C101 B1 C91 101.3(2)
C81 B1 C91 113.5(2)
C111 B1 C91 113.1(2)
C86 C81 C82 112.4(2)
C86 C81 B1 125.8(2)
C82 C81 B1 121.1(2)
F82 C82 C83 116.2(2)
F82 C82 C81 118.8(2)
C83 C82 C81 125.0(3)
F83 C83 C84 119.6(2)
F83 C83 C82 120.9(3)
C84 C83 C82 119.5(2)
F84 C84 C85 120.4(2)
F84 C84 C83 120.7(2)
C85 C84 C83 118.8(2)
F85 C85 C84 120.1(2)
F85 C85 C86 120.2(2)
C84 C85 C86 119.7(3)
F86 C86 C85 114.8(2)
F86 C86 C81 120.6(2)
C85 C86 C81 124.6(2)
C96 C91 C92 112.9(2)
C96 C91 B1 127.6(2)
C92 C91 B1 119.3(2)
F92 C92 C93 116.1(2)
F92 C92 C91 118.9(2)
C93 C92 C91 125.0(3)
F93 C93 C94 120.1(2)
F93 C93 C92 120.9(2)
C94 C93 C92 118.9(3)
F94 C94 C95 120.3(3)
F94 C94 C93 120.3(3)
C95 C94 C93 119.4(2)
F95 C95 C94 120.1(2)
F95 C95 C96 120.2(3)
C94 C95 C96 119.7(3)
F96 C96 C95 114.9(2)
F96 C96 C91 121.2(2)
C95 C96 C91 123.9(3)
C106 C101 C102 113.2(2)
C106 C101 B1 127.0(2)
C102 C101 B1 119.4(2)
F102 C102 C103 116.1(2)
F102 C102 C101 118.9(2)
C103 C102 C101 125.0(3)
F103 C103 C104 120.2(2)
F103 C103 C102 120.3(3)
C104 C103 C102 119.5(3)
F104 C104 C103 120.9(2)
F104 C104 C105 120.6(3)
C103 C104 C105 118.5(3)
F105 C105 C104 118.6(2)
F105 C105 C106 121.0(2)
C104 C105 C106 120.4(3)
F106 C106 C105 115.2(2)
F106 C106 C101 121.3(2)
C105 C106 C101 123.5(3)
C112 C111 C116 113.7(3)
C112 C111 B1 126.8(3)
C116 C111 B1 119.1(2)
F112 C112 C111 121.3(2)
F112 C112 C113 114.7(2)
C111 C112 C113 124.0(3)
F113 C113 C114 120.1(3)
F113 C113 C112 120.3(3)
C114 C113 C112 119.6(3)
F114 C114 C113 120.7(3)
F114 C114 C115 120.1(3)
C113 C114 C115 119.1(3)
F115 C115 C114 120.1(3)
F115 C115 C116 120.4(3)
C114 C115 C116 119.5(3)
F116 C116 C115 115.5(3)
F116 C116 C111 120.5(2)
C115 C116 C111 124.0(3)
C121 B2 C141 102.0(2)
C121 B2 C152 113.6(2)
C141 B2 C152 111.8(2)
C121 B2 C132 113.8(2)
C141 B2 C132 113.3(2)
C152 B2 C132 102.7(2)
C122 C121 C126 112.8(2)
C122 C121 B2 119.7(2)
C126 C121 B2 127.2(2)
F122 C122 C123 115.9(3)
F122 C122 C121 119.2(2)
C123 C122 C121 124.9(3)
F123 C123 C124 120.3(3)
F123 C123 C122 120.3(3)
C124 C123 C122 119.3(3)
F124 C124 C125 120.7(3)
F124 C124 C123 120.6(3)
C125 C124 C123 118.6(3)
F125 C125 C124 119.9(3)
F125 C125 C126 119.7(3)
C124 C125 C126 120.3(3)
F126 C126 C125 115.0(3)
F126 C126 C121 121.1(2)
C125 C126 C121 123.9(3)
C133 C132 C137 113.0(2)
C133 C132 B2 128.2(2)
C137 C132 B2 118.7(2)
F133 C133 C134 114.7(2)
F133 C133 C132 121.0(2)
C134 C133 C132 124.3(3)
F134 C134 C135 119.4(3)
F134 C134 C133 120.8(3)
C135 C134 C133 119.8(3)
F135 C135 C134 120.6(3)
F135 C135 C136 120.3(3)
C134 C135 C136 119.1(3)
F136 C136 C135 120.1(3)
F136 C136 C137 120.8(3)
C135 C136 C137 119.1(3)
F137 C137 C136 116.3(3)
F137 C137 C132 119.0(2)
C136 C137 C132 124.7(3)
C142 C141 C146 113.6(2)
C142 C141 B2 126.6(2)
C146 C141 B2 119.6(2)
F142 C142 C141 121.8(2)
F142 C142 C143 114.3(2)
C141 C142 C143 123.9(3)
F143 C143 C144 120.2(3)
F143 C143 C142 120.7(2)
C144 C143 C142 119.1(3)
F144 C144 C143 119.4(3)
F144 C144 C145 120.5(3)
C143 C144 C145 120.1(3)
F145 C145 C144 120.0(3)
F145 C145 C146 121.3(3)
C144 C145 C146 118.8(3)
F146 C146 C145 115.9(2)
F146 C146 C141 119.8(2)
C145 C146 C141 124.3(3)
C157 C152 C153 113.4(2)
C157 C152 B2 127.4(2)
C153 C152 B2 119.1(2)
F153 C153 C154 116.1(2)
F153 C153 C152 119.2(2)
C154 C153 C152 124.7(3)
F154 C154 C155 119.5(3)
F154 C154 C153 121.1(3)
C155 C154 C153 119.5(3)
F155 C155 C154 120.2(3)
F155 C155 C156 120.7(3)
C154 C155 C156 119.1(3)
F156 C156 C155 119.5(3)
F156 C156 C157 120.7(3)
C155 C156 C157 119.8(3)
F157 C157 C156 115.3(2)
F157 C157 C152 121.3(2)
C156 C157 C152 123.4(3)
C6S C1S F1S 120.1(3)
C6S C1S C2S 120.7(4)
F1S C1S C2S 119.3(3)
F2S C2S C1S 118.7(3)
F2S C2S C3S 120.0(3)
C1S C2S C3S 121.3(3)
C2S C3S C4S 118.6(3)
C5S C4S C3S 120.1(4)
C4S C5S C6S 120.1(4)
C1S C6S C5S 119.2(4)

loop_
_geom_bond_atom_site_label_1
_geom_bond_atom_site_label_2
_geom_bond_distance
Ti1 N2 1.902(2)
Ti1 N1 1.902(2)
Ti1 N3 1.953(2)
Ti1 N7 2.209(2)
Ti1 C11 2.500(3)
Ti1 C21 2.615(3)
Ti2 N4 1.907(2)
Ti2 N5 1.909(2)
Ti2 N6 1.934(2)
Ti2 N8 2.213(2)
Ti2 C41 2.554(3)
Ti2 C51 2.623(3)
N1 C11 1.459(3)
N1 C17 1.517(3)
N2 C21 1.447(3)
N2 C27 1.506(3)
N3 C31 1.453(3)
N3 C37 1.533(3)
N4 C41 1.444(4)
N4 C47 1.516(4)
N5 C51 1.457(3)
N5 C57 1.511(3)
N6 C61 1.452(3)
N6 C67 1.538(3)
N7 C74 1.348(3)
N7 C70 1.355(3)
N8 C75 1.346(3)
N8 C79 1.350(3)
C11 C16 1.397(4)
C11 C12 1.405(4)
C12 C13 1.395(4)
C13 C14 1.395(4)
C13 C131 1.518(4)
C14 C15 1.394(4)
C15 C16 1.394(4)
C15 C151 1.513(4)
C17 C172 1.524(4)
C17 C171 1.531(4)
C17 C173 1.532(4)
C21 C22 1.400(4)
C21 C26 1.407(4)
C22 C23 1.395(4)
C23 C24 1.389(4)
C23 C231 1.508(4)
C24 C25 1.394(4)
C25 C26 1.390(4)
C25 C251 1.514(4)
C27 C271 1.520(4)
C27 C272 1.534(4)
C27 C273 1.540(4)
C31 C36 1.392(4)
C31 C32 1.396(4)
C32 C33 1.395(4)
C33 C34 1.396(4)
C33 C331 1.517(4)
C34 C35 1.387(4)
C35 C36 1.389(4)
C35 C351 1.517(4)
C37 C373 1.532(4)
C37 C371 1.538(4)
C37 C372 1.543(4)
C41 C42 1.401(4)
C41 C46 1.408(4)
C42 C43 1.390(5)
C43 C44 1.400(5)
C43 C431 1.518(5)
C44 C45 1.383(4)
C45 C46 1.402(4)
C45 C451 1.514(4)
C47 C473 1.513(5)
C47 C471 1.537(4)
C47 C472 1.540(4)
C51 C56 1.397(4)
C51 C52 1.398(4)
C52 C53 1.401(4)
C53 C54 1.393(4)
C53 C531 1.514(4)
C54 C55 1.384(4)
C55 C56 1.394(4)
C55 C551 1.507(4)
C57 C573 1.525(4)
C57 C571 1.527(4)
C57 C572 1.529(4)
C61 C66 1.391(4)
C61 C62 1.396(4)
C62 C63 1.391(4)
C63 C64 1.395(4)
C63 C631 1.509(4)
C64 C65 1.393(4)
C65 C66 1.395(4)
C65 C651 1.508(4)
C67 C671 1.525(4)
C67 C673 1.526(4)
C67 C672 1.533(4)
C70 C71 1.384(4)
C71 C72 1.388(4)
C72 C73 1.394(4)
C72 C77 1.484(4)
C73 C74 1.372(4)
C75 C76 1.373(4)
C76 C77 1.385(4)
C77 C78 1.382(4)
C78 C79 1.385(4)
B1 C101 1.658(4)
B1 C81 1.658(4)
B1 C111 1.661(4)
B1 C91 1.669(4)
C81 C86 1.390(4)
C81 C82 1.393(4)
F82 C82 1.363(3)
C82 C83 1.382(4)
F83 C83 1.352(3)
C83 C84 1.374(4)
C84 F84 1.353(3)
C84 C85 1.368(4)
F85 C85 1.354(3)
C85 C86 1.390(4)
F86 C86 1.355(3)
C91 C96 1.390(4)
C91 C92 1.390(4)
F92 C92 1.363(3)
C92 C93 1.377(4)
C93 F93 1.351(3)
C93 C94 1.372(4)
F94 C94 1.356(3)
C94 C95 1.367(4)
F95 C95 1.350(3)
C95 C96 1.386(4)
F96 C96 1.358(3)
C101 C106 1.389(4)
C101 C102 1.392(4)
F102 C102 1.366(3)
C102 C103 1.372(4)
F103 C103 1.363(3)
C103 C104 1.371(4)
C104 F104 1.343(3)
C104 C105 1.376(4)
F105 C105 1.349(3)
C105 C106 1.381(4)
F106 C106 1.358(3)
C111 C112 1.385(4)
C111 C116 1.391(4)
F112 C112 1.353(3)
C112 C113 1.391(4)
F113 C113 1.351(3)
C113 C114 1.371(4)
C114 F114 1.352(3)
C114 C115 1.376(4)
C115 F115 1.356(3)
C115 C116 1.386(4)
F116 C116 1.352(3)
B2 C121 1.653(4)
B2 C141 1.656(4)
B2 C152 1.656(4)
B2 C132 1.662(4)
C121 C122 1.391(4)
C121 C126 1.392(4)
C122 F122 1.364(3)
C122 C123 1.378(4)
F123 C123 1.349(3)
C123 C124 1.374(4)
F124 C124 1.349(3)
C124 C125 1.368(4)
F125 C125 1.355(3)
C125 C126 1.380(4)
F126 C126 1.359(3)
C132 C133 1.386(4)
C132 C137 1.394(4)
C133 F133 1.365(3)
C133 C134 1.382(4)
C134 F134 1.357(3)
C134 C135 1.370(4)
F135 C135 1.352(3)
C135 C136 1.376(4)
F136 C136 1.349(3)
C136 C137 1.382(4)
F137 C137 1.358(3)
C141 C142 1.385(4)
C141 C146 1.394(4)
F142 C142 1.352(3)
C142 C143 1.392(4)
C143 F143 1.353(3)
C143 C144 1.364(4)
F144 C144 1.354(3)
C144 C145 1.373(4)
F145 C145 1.355(3)
C145 C146 1.380(4)
F146 C146 1.358(3)
C152 C157 1.390(4)
C152 C153 1.393(4)
C153 F153 1.359(3)
C153 C154 1.370(4)
C154 F154 1.365(3)
C154 C155 1.369(4)
F155 C155 1.351(3)
C155 C156 1.375(4)
F156 C156 1.351(3)
C156 C157 1.388(4)
C157 F157 1.351(3)
C1S C6S 1.359(5)
C1S F1S 1.363(4)
C1S C2S 1.365(5)
C2S F2S 1.354(4)
C2S C3S 1.375(5)
C3S C4S 1.385(5)
C4S C5S 1.381(5)
C5S C6S 1.391(5)

loop_
_platon_squeeze_void_nr
_platon_squeeze_void_average_x
_platon_squeeze_void_average_y
_platon_squeeze_void_average_z
_platon_squeeze_void_volume
_platon_squeeze_void_count_electrons
_platon_squeeze_void_content
1 0.000 0.500 0.500 7 0 ' '
2 0.128 0.753 0.385 28 1 ' '
3 0.500 1.000 0.500 223 60 ' '
4 0.360 0.745 0.721 16 0 ' '
5 0.482 0.761 0.232 19 1 ' '
6 0.517 0.239 0.768 19 1 ' '
7 0.640 0.255 0.279 16 0 ' '
8 0.872 0.247 0.615 28 1 ' '
